data_2300645
loop_
_publ_author_name
'Cichocka, Magdalena Ola'
'\%Angstr\"om, Jonas'
'Wang, Bin'
'Zou, Xiaodong'
'Smeets, Stef'

_publ_section_title
;
 High-throughput continuous rotation electron diffraction data acquisition
 <i>via</i> software automation
;
_journal_issue 6
_journal_name_full 'Journal of Applied Crystallography'
_journal_page_first
;
;
_journal_paper_doi 10.1107/S1600576718015145
_journal_volume 51
_journal_year 2018
_chemical_formula_moiety 'O96 Si48'
_chemical_formula_sum 'O96 Si48'
_chemical_formula_weight 3022.66
_chemical_name_common Mordenite
_chemical_name_systematic Mordenite
_space_group_crystal_system orthorhombic
_space_group_IT_number 63
_space_group_name_Hall '-C 2c 2'
_space_group_name_H-M_alt 'C m c m'
_symmetry_space_group_name_Hall '-C 2c 2'
_symmetry_space_group_name_H-M 'C m c m'
_audit_creation_method SHELXL-2014/7
_cell_angle_alpha 90
_cell_angle_beta 90
_cell_angle_gamma 90
_cell_formula_units_Z 1
_cell_length_a 18.110(4)
_cell_length_b 20.530(4)
_cell_length_c 7.5280(16)
_cell_measurement_temperature 293(2)
_cell_volume 2798.9(10)
_computing_cell_refinement 'XDS-20180126 (Kabsch, 2018)'
_computing_data_collection 'Instamatic-0.6.2 (Smeets, 2018)'
_computing_data_reduction 'XDS-20180126 (Kabsch, 2018)'
_computing_structure_refinement 'SHELXL-2014/7 (Sheldrick, 2014)'
_computing_structure_solution 'SHELXS-2013/1 (Sheldrick, 2013)'
_diffrn_ambient_temperature 293(2)
_diffrn_measured_fraction_theta_full 0.937
_diffrn_measured_fraction_theta_max 0.925
_diffrn_measurement_device_type 'Jeol JEM-2100-LaB6'
_diffrn_measurement_method 'Continuous rotation electron diffraction'
_diffrn_radiation_probe electron
_diffrn_radiation_wavelength 0.0251
_diffrn_reflns_av_R_equivalents 0.0878
_diffrn_reflns_av_unetI/netI 0.0932
_diffrn_reflns_Laue_measured_fraction_full 0.937
_diffrn_reflns_Laue_measured_fraction_max 0.925
_diffrn_reflns_limit_h_max 22
_diffrn_reflns_limit_h_min -22
_diffrn_reflns_limit_k_max 25
_diffrn_reflns_limit_k_min -25
_diffrn_reflns_limit_l_max 9
_diffrn_reflns_limit_l_min -9
_diffrn_reflns_number 5244
_diffrn_reflns_point_group_measured_fraction_full 0.937
_diffrn_reflns_point_group_measured_fraction_max 0.925
_diffrn_reflns_theta_full 0.863
_diffrn_reflns_theta_max 0.920
_diffrn_reflns_theta_min 0.070
_diffrn_source 'electron microscope'
_exptl_absorpt_coefficient_mu 0.000
_exptl_crystal_density_diffrn 1.793
_exptl_crystal_F_000 470
_refine_diff_density_max 0.239
_refine_diff_density_min -0.181
_refine_diff_density_rms 0.066
_refine_ls_extinction_coef 508(27)
_refine_ls_extinction_expression Fc^*^=kFc[1+0.001xFc^2^\l^3^/sin(2\q)]^-1/4^
_refine_ls_extinction_method 'SHELXL-2014/7 (Sheldrick 2014)'
_refine_ls_goodness_of_fit_ref 1.610
_refine_ls_hydrogen_treatment undef
_refine_ls_matrix_type full
_refine_ls_number_parameters 96
_refine_ls_number_reflns 1585
_refine_ls_number_restraints 0
_refine_ls_restrained_S_all 1.610
_refine_ls_R_factor_all 0.1769
_refine_ls_R_factor_gt 0.1602
_refine_ls_shift/su_max 0.006
_refine_ls_shift/su_mean 0.000
_refine_ls_structure_factor_coef Fsqd
_refine_ls_weighting_details 'w=1/[\s^2^(Fo^2^)+(0.2000P)^2^] where P=(Fo^2^+2Fc^2^)/3'
_refine_ls_weighting_scheme calc
_refine_ls_wR_factor_gt 0.4332
_refine_ls_wR_factor_ref 0.4480
_reflns_Friedel_coverage 0.000
_reflns_number_gt 1140
_reflns_number_total 1585
_reflns_threshold_expression 'I > 2\s(I)'
_cod_data_source_file yr5038sup1.cif
_cod_data_source_block mordenite_2
_cod_database_code 2300645
_shelx_shelxl_version_number 2014/7
_shelx_space_group_comment
;
The symmetry employed for this shelxl refinement is uniquely defined
by the following loop, which should always be used as a source of
symmetry information in preference to the above space-group names.
They are only intended as comments.
;

loop_
_space_group_symop_operation_xyz
'x, y, z'
'-x, -y, z+1/2'
'-x, y, -z+1/2'
'x, -y, -z'
'x+1/2, y+1/2, z'
'-x+1/2, -y+1/2, z+1/2'
'-x+1/2, y+1/2, -z+1/2'
'x+1/2, -y+1/2, -z'
'-x, -y, -z'
'x, y, -z-1/2'
'x, -y, z-1/2'
'-x, y, z'
'-x+1/2, -y+1/2, -z'
'x+1/2, y+1/2, -z-1/2'
'x+1/2, -y+1/2, z-1/2'
'-x+1/2, y+1/2, z'

loop_
_atom_site_label
_atom_site_type_symbol
_atom_site_fract_x
_atom_site_fract_y
_atom_site_fract_z
_atom_site_U_iso_or_equiv
_atom_site_adp_type
_atom_site_occupancy
_atom_site_site_symmetry_order
_atom_site_calc_flag
_atom_site_refinement_flags_posn
_atom_site_refinement_flags_adp
_atom_site_refinement_flags_occupancy
Si1 Si 0.19435(17) 0.42591(15) 0.5431(4) 0.0421(10) Uani 1 1 d . . .
Si2 Si 0.19691(17) 0.18957(14) 0.5440(4) 0.0404(10) Uani 1 1 d . . .
Si3 Si 0.0843(2) 0.3795(2) 0.2500 0.0379(11) Uani 1 2 d S T P
Si4 Si 0.08476(19) 0.2225(2) 0.2500 0.0368(11) Uani 1 2 d S T P
O1 O 0.1220(4) 0.4100(4) 0.4267(8) 0.085(2) Uani 1 1 d . . .
O2 O 0.1233(3) 0.1914(3) 0.4237(9) 0.0715(19) Uani 1 1 d . . .
O3 O 0.2623(4) 0.3780(3) 0.4946(9) 0.0775(19) Uani 1 1 d . . .
O4 O 0.0914(6) 0.2998(4) 0.2500 0.092(4) Uani 1 2 d S T P
O5 O 0.1723(5) 0.1920(5) 0.7500 0.075(3) Uani 1 2 d S T P
O6 O 0.1728(5) 0.4191(5) 0.7500 0.070(2) Uani 1 2 d S T P
O7 O 0.2227(5) 0.5000 0.5000 0.066(2) Uani 1 2 d S T P
O8 O 0.2500 0.2500 0.5000 0.088(3) Uani 1 2 d S . P
O9 O 0.0000 0.4035(6) 0.2500 0.060(3) Uani 1 4 d S T P
O10 O 0.0000 0.1982(5) 0.2500 0.055(3) Uani 1 4 d S T P

loop_
_atom_site_aniso_label
_atom_site_aniso_U_11
_atom_site_aniso_U_22
_atom_site_aniso_U_33
_atom_site_aniso_U_23
_atom_site_aniso_U_13
_atom_site_aniso_U_12
Si1 0.0500(19) 0.045(2) 0.0313(16) -0.0013(12) -0.0066(11) 0.0029(12)
Si2 0.0413(19) 0.050(2) 0.0299(16) 0.0014(12) -0.0026(11) 0.0056(11)
Si3 0.033(2) 0.048(3) 0.033(2) 0.000 0.000 -0.0017(15)
Si4 0.0279(19) 0.052(3) 0.0309(19) 0.000 0.000 0.0027(16)
O1 0.068(4) 0.130(6) 0.058(4) -0.010(4) -0.023(3) -0.009(4)
O2 0.047(3) 0.114(6) 0.053(3) 0.018(3) -0.020(2) -0.002(3)
O3 0.079(4) 0.070(5) 0.083(4) -0.014(3) 0.002(3) 0.030(3)
O4 0.062(5) 0.060(6) 0.152(12) 0.000 0.000 -0.004(4)
O5 0.057(5) 0.135(9) 0.031(3) 0.000 0.000 0.008(4)
O6 0.077(5) 0.096(7) 0.036(3) 0.000 0.000 -0.013(4)
O7 0.070(5) 0.056(5) 0.072(5) 0.013(4) 0.000 0.000
O8 0.058(5) 0.087(7) 0.119(8) 0.031(6) -0.018(5) -0.015(4)
O9 0.033(4) 0.064(6) 0.083(7) 0.000 0.000 0.000
O10 0.028(4) 0.071(7) 0.066(6) 0.000 0.000 0.000

loop_
_atom_type_symbol
_atom_type_description
_atom_type_scat_dispersion_real
_atom_type_scat_dispersion_imag
_atom_type_scat_source
O O 0.0000 0.0000 'International Tables Vol C Tables 4.2.6.8 and 6.1.1.4'
Si Si 0.0000 0.0000 'International Tables Vol C Tables 4.2.6.8 and 6.1.1.4'

loop_
_geom_angle_atom_site_label_1
_geom_angle_atom_site_label_2
_geom_angle_atom_site_label_3
_geom_angle
_geom_angle_site_symmetry_1
_geom_angle_site_symmetry_3
_geom_angle_publ_flag
O1 Si1 O6 108.1(4) . . y
O1 Si1 O3 111.9(4) . . y
O6 Si1 O3 110.5(5) . . y
O1 Si1 O7 109.6(4) . . y
O6 Si1 O7 110.4(4) . . y
O3 Si1 O7 106.4(4) . . y
O3 Si2 O8 110.9(3) 13_556 . y
O3 Si2 O2 107.5(4) 13_556 . y
O8 Si2 O2 111.2(3) . . y
O3 Si2 O5 109.2(5) 13_556 . y
O8 Si2 O5 109.8(4) . . y
O2 Si2 O5 108.1(4) . . y
O9 Si3 O1 106.3(4) . . y
O9 Si3 O1 106.3(4) . 10_556 y
O1 Si3 O1 110.3(6) . 10_556 y
O9 Si3 O4 112.4(6) . . y
O1 Si3 O4 110.7(4) . . y
O1 Si3 O4 110.7(4) 10_556 . y
O4 Si4 O2 111.2(4) . . y
O4 Si4 O2 111.2(4) . 10_556 y
O2 Si4 O2 108.3(6) . 10_556 y
O4 Si4 O10 112.3(6) . . y
O2 Si4 O10 106.9(4) . . y
O2 Si4 O10 106.9(4) 10_556 . y
Si1 O1 Si3 150.2(6) . . y
Si2 O2 Si4 145.3(5) . . y
Si2 O3 Si1 157.0(6) 13_556 . y
Si4 O4 Si3 171.2(7) . . y
Si2 O5 Si2 147.7(7) 10_557 . y
Si1 O6 Si1 150.2(6) . 10_557 y
Si1 O7 Si1 143.5(6) 4_566 . y
Si2 O8 Si2 180.0 13_556 . y
Si3 O9 Si3 144.2(9) 3 . y
Si4 O10 Si4 144.1(8) . 3 y

loop_
_geom_bond_atom_site_label_1
_geom_bond_atom_site_label_2
_geom_bond_distance
_geom_bond_site_symmetry_2
_geom_bond_publ_flag
Si1 O1 1.610(6) . y
Si1 O6 1.612(4) . y
Si1 O3 1.617(6) . y
Si1 O7 1.638(4) . y
Si2 O3 1.599(6) 13_556 y
Si2 O8 1.604(3) . y
Si2 O2 1.612(6) . y
Si2 O5 1.615(4) . y
Si3 O9 1.605(5) . y
Si3 O1 1.621(6) . y
Si3 O1 1.621(6) 10_556 y
Si3 O4 1.642(10) . y
Si4 O4 1.592(10) . y
Si4 O2 1.613(6) . y
Si4 O2 1.613(6) 10_556 y
Si4 O10 1.614(5) . y
O3 Si2 1.599(6) 13_556 y
O5 Si2 1.615(4) 10_557 y
O6 Si1 1.612(4) 10_557 y
O7 Si1 1.638(4) 4_566 y
O8 Si2 1.604(3) 13_556 y
O9 Si3 1.605(5) 3 y
O10 Si4 1.614(5) 3 y

_cod_database_fobs_code 2300645
